data_7200308
loop_
_publ_author_name
'Chen, Zilu'
'Su, Yan'
'Xiong, Wei'
'Wang, Lixia'
'Liang, Fupei'
'Shao, Min'

_publ_section_title
;
 Controlling the dimensionalities and structures of homochiral Zn(ii) and
 Cd(ii) compounds of N-(p-tosyl)-S-carboxymethyl-l-cysteine via tuning the
 connecting modes of metal ions and chiral linkers by different kinds of
 ancillary ligands
;
_journal_coden_ASTM CRECF4
_journal_issue 2
_journal_name_full CrystEngComm
_journal_page_first 318
_journal_page_last 328
_journal_paper_doi 10.1039/b812807c
_journal_volume 11
_journal_year 2009
_chemical_absolute_configuration rmad
_chemical_formula_moiety 'C15 H19 Cd N3 O7 S2'
_chemical_formula_sum 'C15 H19 Cd N3 O7 S2'
_chemical_formula_weight 529.85
_space_group_IT_number 4
_symmetry_cell_setting monoclinic
_symmetry_space_group_name_Hall 'P 2yb'
_symmetry_space_group_name_H-M 'P 1 21 1'
_atom_sites_solution_hydrogens geom
_atom_sites_solution_primary direct
_atom_sites_solution_secondary difmap
_audit_creation_method SHELXL-97
_cell_angle_alpha 90.00
_cell_angle_beta 95.337(10)
_cell_angle_gamma 90.00
_cell_formula_units_Z 2
_cell_length_a 10.543(7)
_cell_length_b 4.990(3)
_cell_length_c 18.508(13)
_cell_measurement_reflns_used 1081
_cell_measurement_temperature 296(2)
_cell_measurement_theta_max 20.290
_cell_measurement_theta_min 2.319
_cell_volume 969.5(11)
_computing_cell_refinement 'Bruker SMART'
_computing_data_collection 'Bruker SMART'
_computing_data_reduction 'Bruker SAINT'
_computing_molecular_graphics 'Bruker SHELXTL'
_computing_publication_material 'Bruker SHELXTL'
_computing_structure_refinement 'SHELXL-97 (Sheldrick, 1997)'
_computing_structure_solution 'SHELXS-97 (Sheldrick, 1990)'
_diffrn_ambient_temperature 296(2)
_diffrn_measured_fraction_theta_full 0.997
_diffrn_measured_fraction_theta_max 0.997
_diffrn_measurement_device_type 'CCD area detector'
_diffrn_measurement_method 'phi and omega scans'
_diffrn_radiation_monochromator graphite
_diffrn_radiation_source 'fine-focus sealed tube'
_diffrn_radiation_type MoK\a
_diffrn_radiation_wavelength 0.71073
_diffrn_reflns_av_R_equivalents 0.0754
_diffrn_reflns_av_sigmaI/netI 0.1239
_diffrn_reflns_limit_h_max 12
_diffrn_reflns_limit_h_min -12
_diffrn_reflns_limit_k_max 5
_diffrn_reflns_limit_k_min -5
_diffrn_reflns_limit_l_max 17
_diffrn_reflns_limit_l_min -22
_diffrn_reflns_number 4963
_diffrn_reflns_theta_full 25.01
_diffrn_reflns_theta_max 25.01
_diffrn_reflns_theta_min 2.14
_exptl_absorpt_coefficient_mu 1.385
_exptl_absorpt_correction_T_max 0.8973
_exptl_absorpt_correction_T_min 0.7691
_exptl_absorpt_correction_type multi-scan
_exptl_absorpt_process_details 'SADABS (Bruker, 1998)'
_exptl_crystal_colour colourless
_exptl_crystal_density_diffrn 1.815
_exptl_crystal_density_method 'not measured'
_exptl_crystal_description block
_exptl_crystal_F_000 532
_exptl_crystal_size_max 0.20
_exptl_crystal_size_mid 0.08
_exptl_crystal_size_min 0.08
_refine_diff_density_max 2.618
_refine_diff_density_min -2.117
_refine_diff_density_rms 0.252
_refine_ls_abs_structure_details 'Flack H D (1983), Acta Cryst. A39, 876-881'
_refine_ls_abs_structure_Flack -0.01(10)
_refine_ls_extinction_method none
_refine_ls_goodness_of_fit_ref 1.040
_refine_ls_hydrogen_treatment constr
_refine_ls_matrix_type full
_refine_ls_number_parameters 254
_refine_ls_number_reflns 3094
_refine_ls_number_restraints 1
_refine_ls_restrained_S_all 1.040
_refine_ls_R_factor_all 0.1027
_refine_ls_R_factor_gt 0.0857
_refine_ls_shift/su_max 0.000
_refine_ls_shift/su_mean 0.000
_refine_ls_structure_factor_coef Fsqd
_refine_ls_weighting_details 'calc w=1/[\s^2^(Fo^2^)+(0.1468P)^2^+0.0000P] where P=(Fo^2^+2Fc^2^)/3'
_refine_ls_weighting_scheme calc
_refine_ls_wR_factor_gt 0.2143
_refine_ls_wR_factor_ref 0.2359
_reflns_number_gt 2460
_reflns_number_total 3094
_reflns_threshold_expression >2sigma(I)
_cod_data_source_file B812807C.txt
_cod_data_source_block a
_cod_depositor_comments
;
The following automatic conversions were performed:
'_symmetry_cell_setting' value 'Monoclinic' changed to 'monoclinic'
according to '/home/saulius/struct/CIF-dictionaries/cif_core.dic'
dictionary named 'cif_core.dic' version 2.4.1 from 2010-06-29.

Automatic conversion script
Id: cif_fix_enum 1527 2010-12-29 10:47:43Z saulius 

 Replaced the incorrect bibliographical reference to the original
 publication with a proper one.

 Antanas Vaitkus,
 2019-09-18
;
_cod_original_cell_volume 969.5(12)
_cod_original_sg_symbol_H-M P2(1)
_cod_database_code 7200308

loop_
_symmetry_equiv_pos_as_xyz
'x, y, z'
'-x, y+1/2, -z'

loop_
_atom_site_label
_atom_site_type_symbol
_atom_site_fract_x
_atom_site_fract_y
_atom_site_fract_z
_atom_site_U_iso_or_equiv
_atom_site_adp_type
_atom_site_occupancy
_atom_site_symmetry_multiplicity
_atom_site_calc_flag
_atom_site_refinement_flags
_atom_site_disorder_assembly
_atom_site_disorder_group
Cd1 Cd 0.70938(8) 0.4593(2) 0.13956(5) 0.0335(4) Uani 1 1 d . . .
N1 N 0.5776(13) 0.557(3) 0.2220(8) 0.040(4) Uani 1 1 d . . .
C1 C 0.4682(13) 0.436(6) 0.2319(9) 0.049(4) Uani 1 1 d . . .
H1 H 0.4395 0.2818 0.2074 0.059 Uiso 1 1 calc R . .
N2 N 0.4060(13) 0.558(3) 0.2796(10) 0.056(5) Uani 1 1 d . . .
H2 H 0.3333 0.5085 0.2926 0.067 Uiso 1 1 calc R . .
C2 C 0.472(2) 0.770(5) 0.3053(10) 0.061(5) Uani 1 1 d . . .
H2A H 0.4495 0.8936 0.3395 0.073 Uiso 1 1 calc R . .
C3 C 0.5792(17) 0.764(4) 0.2705(10) 0.049(5) Uani 1 1 d . . .
H3 H 0.6459 0.8858 0.2786 0.059 Uiso 1 1 calc R . .
O1 O 0.8753(9) 0.676(2) 0.2083(6) 0.033(2) Uani 1 1 d . . .
O2 O 0.7794(9) 1.037(2) 0.1636(6) 0.041(3) Uani 1 1 d . . .
C4 C 0.8766(13) 0.922(4) 0.1927(7) 0.032(4) Uani 1 1 d . . .
C5 C 1.0036(14) 1.069(3) 0.1973(8) 0.032(3) Uani 1 1 d . . .
H5 H 0.9888 1.2568 0.2093 0.038 Uiso 1 1 calc R . .
C6 C 1.0586(14) 1.059(4) 0.1239(9) 0.042(4) Uani 1 1 d . . .
H6A H 0.9986 1.1364 0.0869 0.051 Uiso 1 1 calc R . .
H6B H 1.0735 0.8739 0.1108 0.051 Uiso 1 1 calc R . .
S1 S 1.2034(4) 1.2387(18) 0.1290(2) 0.078(2) Uani 1 1 d . . .
C7 C 1.190(2) 1.401(4) 0.0402(9) 0.054(6) Uani 1 1 d . . .
H7A H 1.1028 1.4561 0.0276 0.064 Uiso 1 1 calc R . .
H7B H 1.2433 1.5606 0.0424 0.064 Uiso 1 1 calc R . .
C8 C 1.2317(16) 1.214(4) -0.0178(8) 0.042(4) Uani 1 1 d . . .
O3 O 1.1563(12) 1.059(3) -0.0482(7) 0.053(4) Uani 1 1 d . . .
O4 O 1.3483(10) 1.226(3) -0.0332(6) 0.043(3) Uani 1 1 d . . .
N3 N 1.0936(9) 0.954(4) 0.2542(5) 0.031(2) Uani 1 1 d . . .
H3A H 1.0655 0.7887 0.2637 0.037 Uiso 1 1 d R . .
S2 S 1.1187(3) 1.1094(8) 0.3315(2) 0.0308(9) Uani 1 1 d . . .
O5 O 1.2163(8) 0.963(4) 0.3748(5) 0.045(3) Uani 1 1 d . . .
O6 O 1.1411(9) 1.380(2) 0.3155(6) 0.037(3) Uani 1 1 d . . .
C9 C 0.9750(14) 1.089(3) 0.3744(8) 0.032(3) Uani 1 1 d . . .
C10 C 0.8797(16) 1.268(4) 0.3579(9) 0.045(5) Uani 1 1 d . . .
H10 H 0.8888 1.3980 0.3229 0.055 Uiso 1 1 calc R . .
C11 C 0.7732(18) 1.258(4) 0.3913(10) 0.049(5) Uani 1 1 d . . .
H11 H 0.7097 1.3848 0.3798 0.059 Uiso 1 1 calc R . .
C12 C 0.7549(16) 1.061(4) 0.4437(9) 0.044(5) Uani 1 1 d . . .
C13 C 0.8506(16) 0.879(3) 0.4595(9) 0.043(5) Uani 1 1 d . . .
H13 H 0.8409 0.7445 0.4933 0.051 Uiso 1 1 calc R . .
C14 C 0.9639(16) 0.894(4) 0.4247(9) 0.047(6) Uani 1 1 d . . .
H14 H 1.0298 0.7726 0.4360 0.056 Uiso 1 1 calc R . .
C15 C 0.640(2) 1.047(5) 0.4857(13) 0.072(7) Uani 1 1 d . . .
H15A H 0.6039 0.8709 0.4812 0.108 Uiso 1 1 calc R . .
H15B H 0.5785 1.1768 0.4669 0.108 Uiso 1 1 calc R . .
H15C H 0.6651 1.0846 0.5359 0.108 Uiso 1 1 calc R . .
O7 O 0.5481(11) 0.184(3) 0.0842(6) 0.051(3) Uani 1 1 d . . .
H71 H 0.5755 0.1023 0.0481 0.076 Uiso 1 1 d R . .
H72 H 0.4830 0.2789 0.0708 0.076 Uiso 1 1 d R . .

loop_
_atom_site_aniso_label
_atom_site_aniso_U_11
_atom_site_aniso_U_22
_atom_site_aniso_U_33
_atom_site_aniso_U_23
_atom_site_aniso_U_13
_atom_site_aniso_U_12
Cd1 0.0274(5) 0.0358(6) 0.0355(6) 0.0010(7) -0.0064(4) 0.0003(6)
N1 0.032(7) 0.049(10) 0.039(8) -0.003(6) 0.004(6) 0.003(6)
C1 0.030(7) 0.060(12) 0.055(10) 0.004(12) -0.010(7) -0.014(11)
N2 0.026(7) 0.069(13) 0.075(11) 0.002(8) 0.013(8) -0.005(7)
C2 0.077(14) 0.063(14) 0.042(11) -0.006(10) 0.011(10) 0.006(12)
C3 0.041(9) 0.056(12) 0.052(11) -0.009(9) 0.017(8) -0.011(8)
O1 0.026(5) 0.033(7) 0.037(6) -0.001(5) -0.012(4) -0.010(5)
O2 0.026(5) 0.043(9) 0.052(7) -0.004(5) -0.017(5) -0.002(4)
C4 0.030(7) 0.043(12) 0.022(6) -0.007(7) -0.002(5) -0.002(8)
C5 0.027(7) 0.035(9) 0.032(8) 0.001(6) -0.002(6) -0.006(6)
C6 0.030(8) 0.056(12) 0.040(9) -0.016(7) 0.001(7) -0.006(7)
S1 0.040(3) 0.160(7) 0.032(2) 0.008(3) -0.005(2) -0.044(3)
C7 0.084(13) 0.032(14) 0.046(10) -0.006(7) 0.010(10) -0.011(9)
C8 0.045(10) 0.054(12) 0.027(8) -0.006(8) -0.002(7) 0.007(9)
O3 0.052(7) 0.068(10) 0.038(7) -0.006(6) -0.004(6) -0.007(6)
O4 0.035(6) 0.051(8) 0.040(6) 0.004(6) -0.013(5) 0.012(5)
N3 0.035(5) 0.035(6) 0.023(5) -0.014(8) -0.005(4) 0.005(9)
S2 0.0275(18) 0.033(2) 0.0291(19) -0.0004(16) -0.0114(15) -0.0022(16)
O5 0.025(4) 0.066(7) 0.043(5) 0.016(9) -0.013(4) -0.021(8)
O6 0.026(5) 0.037(8) 0.044(6) 0.001(4) -0.008(5) -0.004(4)
C9 0.034(8) 0.042(9) 0.021(7) -0.004(7) 0.001(6) 0.006(7)
C10 0.053(10) 0.053(12) 0.031(9) -0.022(8) 0.010(8) 0.017(9)
C11 0.055(11) 0.051(12) 0.039(9) -0.014(9) -0.008(8) 0.005(9)
C12 0.039(9) 0.058(12) 0.037(9) -0.011(8) 0.010(8) -0.014(8)
C13 0.047(9) 0.052(14) 0.028(8) 0.013(7) -0.005(7) -0.005(8)
C14 0.044(9) 0.062(17) 0.033(9) 0.012(8) 0.004(7) -0.017(8)
C15 0.072(13) 0.065(17) 0.083(16) 0.001(11) 0.032(13) -0.008(11)
O7 0.037(6) 0.059(9) 0.052(7) -0.022(6) -0.022(5) -0.003(6)

loop_
_atom_type_symbol
_atom_type_description
_atom_type_scat_dispersion_real
_atom_type_scat_dispersion_imag
_atom_type_scat_source
C C 0.0033 0.0016 'International Tables Vol C Tables 4.2.6.8 and 6.1.1.4'
H H 0.0000 0.0000 'International Tables Vol C Tables 4.2.6.8 and 6.1.1.4'
N N 0.0061 0.0033 'International Tables Vol C Tables 4.2.6.8 and 6.1.1.4'
O O 0.0106 0.0060 'International Tables Vol C Tables 4.2.6.8 and 6.1.1.4'
S S 0.1246 0.1234 'International Tables Vol C Tables 4.2.6.8 and 6.1.1.4'
Cd Cd -0.8075 1.2024 'International Tables Vol C Tables 4.2.6.8 and 6.1.1.4'

loop_
_geom_angle_atom_site_label_1
_geom_angle_atom_site_label_2
_geom_angle_atom_site_label_3
_geom_angle
_geom_angle_site_symmetry_1
_geom_angle_site_symmetry_3
_geom_angle_publ_flag
N1 Cd1 O2 106.5(5) . 1_545 ?
N1 Cd1 O1 90.5(4) . . ?
O2 Cd1 O1 96.3(4) 1_545 . ?
N1 Cd1 O7 87.4(5) . . ?
O2 Cd1 O7 75.5(4) 1_545 . ?
O1 Cd1 O7 170.6(4) . . ?
N1 Cd1 O3 154.9(5) . 2_745 ?
O2 Cd1 O3 97.5(4) 1_545 2_745 ?
O1 Cd1 O3 79.8(4) . 2_745 ?
O7 Cd1 O3 105.7(5) . 2_745 ?
N1 Cd1 O4 108.3(5) . 2_745 ?
O2 Cd1 O4 136.8(4) 1_545 2_745 ?
O1 Cd1 O4 108.0(4) . 2_745 ?
O7 Cd1 O4 81.4(4) . 2_745 ?
O3 Cd1 O4 54.5(4) 2_745 2_745 ?
N1 Cd1 C8 132.7(6) . 2_745 ?
O2 Cd1 C8 120.3(5) 1_545 2_745 ?
O1 Cd1 C8 91.1(4) . 2_745 ?
O7 Cd1 C8 97.2(5) . 2_745 ?
O3 Cd1 C8 26.4(5) 2_745 2_745 ?
O4 Cd1 C8 28.4(4) 2_745 2_745 ?
C1 N1 C3 102.2(16) . . ?
C1 N1 Cd1 127.1(13) . . ?
C3 N1 Cd1 130.5(12) . . ?
N2 C1 N1 112(2) . . ?
N2 C1 H1 123.8 . . ?
N1 C1 H1 123.8 . . ?
C1 N2 C2 109.5(16) . . ?
C1 N2 H2 125.2 . . ?
C2 N2 H2 125.2 . . ?
N2 C2 C3 104.2(18) . . ?
N2 C2 H2A 127.9 . . ?
C3 C2 H2A 127.9 . . ?
C2 C3 N1 111.6(18) . . ?
C2 C3 H3 124.2 . . ?
N1 C3 H3 124.2 . . ?
C4 O1 Cd1 110.5(9) . . ?
C4 O2 Cd1 138.7(12) . 1_565 ?
O2 C4 O1 121.4(15) . . ?
O2 C4 C5 118.8(17) . . ?
O1 C4 C5 119.0(14) . . ?
N3 C5 C4 111.0(13) . . ?
N3 C5 C6 110.6(12) . . ?
C4 C5 C6 109.8(13) . . ?
N3 C5 H5 108.4 . . ?
C4 C5 H5 108.4 . . ?
C6 C5 H5 108.4 . . ?
C5 C6 S1 109.5(11) . . ?
C5 C6 H6A 109.8 . . ?
S1 C6 H6A 109.8 . . ?
C5 C6 H6B 109.8 . . ?
S1 C6 H6B 109.8 . . ?
H6A C6 H6B 108.2 . . ?
C6 S1 C7 100.7(9) . . ?
C8 C7 S1 111.1(13) . . ?
C8 C7 H7A 109.4 . . ?
S1 C7 H7A 109.4 . . ?
C8 C7 H7B 109.4 . . ?
S1 C7 H7B 109.4 . . ?
H7A C7 H7B 108.0 . . ?
O3 C8 O4 121.9(16) . . ?
O3 C8 C7 120.2(16) . . ?
O4 C8 C7 117.9(17) . . ?
O3 C8 Cd1 60.4(9) . 2_755 ?
O4 C8 Cd1 62.7(8) . 2_755 ?
C7 C8 Cd1 168.6(12) . 2_755 ?
C8 O3 Cd1 93.2(10) . 2_755 ?
C8 O4 Cd1 88.8(10) . 2_755 ?
C5 N3 S2 119.2(13) . . ?
C5 N3 H3A 107.2 . . ?
S2 N3 H3A 107.2 . . ?
O6 S2 O5 118.5(8) . . ?
O6 S2 N3 106.8(8) . . ?
O5 S2 N3 107.4(8) . . ?
O6 S2 C9 108.3(7) . . ?
O5 S2 C9 108.4(7) . . ?
N3 S2 C9 106.9(7) . . ?
C10 C9 C14 121.0(15) . . ?
C10 C9 S2 120.4(13) . . ?
C14 C9 S2 118.5(13) . . ?
C11 C10 C9 120.8(19) . . ?
C11 C10 H10 119.6 . . ?
C9 C10 H10 119.6 . . ?
C10 C11 C12 121.3(18) . . ?
C10 C11 H11 119.3 . . ?
C12 C11 H11 119.3 . . ?
C13 C12 C11 117.7(15) . . ?
C13 C12 C15 118.1(17) . . ?
C11 C12 C15 124.1(18) . . ?
C12 C13 C14 120.4(16) . . ?
C12 C13 H13 119.8 . . ?
C14 C13 H13 119.8 . . ?
C9 C14 C13 118.7(17) . . ?
C9 C14 H14 120.6 . . ?
C13 C14 H14 120.6 . . ?
C12 C15 H15A 109.5 . . ?
C12 C15 H15B 109.5 . . ?
H15A C15 H15B 109.5 . . ?
C12 C15 H15C 109.5 . . ?
H15A C15 H15C 109.5 . . ?
H15B C15 H15C 109.5 . . ?
Cd1 O7 H71 109.7 . . ?
Cd1 O7 H72 109.4 . . ?
H71 O7 H72 110.9 . . ?

loop_
_geom_bond_atom_site_label_1
_geom_bond_atom_site_label_2
_geom_bond_distance
_geom_bond_site_symmetry_2
_geom_bond_publ_flag
Cd1 N1 2.213(13) . ?
Cd1 O2 2.263(11) 1_545 ?
Cd1 O1 2.331(9) . ?
Cd1 O7 2.347(11) . ?
Cd1 O3 2.358(12) 2_745 ?
Cd1 O4 2.408(12) 2_745 ?
Cd1 C8 2.708(16) 2_745 ?
N1 C1 1.33(2) . ?
N1 C3 1.37(2) . ?
C1 N2 1.30(3) . ?
C1 H1 0.9300 . ?
N2 C2 1.33(3) . ?
N2 H2 0.8600 . ?
C2 C3 1.35(2) . ?
C2 H2A 0.9300 . ?
C3 H3 0.9300 . ?
O1 C4 1.26(2) . ?
O2 C4 1.252(19) . ?
O2 Cd1 2.263(11) 1_565 ?
C4 C5 1.52(2) . ?
C5 N3 1.466(19) . ?
C5 C6 1.53(2) . ?
C5 H5 0.9800 . ?
C6 S1 1.766(16) . ?
C6 H6A 0.9700 . ?
C6 H6B 0.9700 . ?
S1 C7 1.827(19) . ?
C7 C8 1.52(2) . ?
C7 H7A 0.9700 . ?
C7 H7B 0.9700 . ?
C8 O3 1.21(2) . ?
C8 O4 1.290(19) . ?
C8 Cd1 2.708(16) 2_755 ?
O3 Cd1 2.358(12) 2_755 ?
O4 Cd1 2.408(12) 2_755 ?
N3 S2 1.626(12) . ?
N3 H3A 0.9000 . ?
S2 O6 1.409(11) . ?
S2 O5 1.442(12) . ?
S2 C9 1.778(15) . ?
C9 C10 1.36(2) . ?
C9 C14 1.36(2) . ?
C10 C11 1.33(2) . ?
C10 H10 0.9300 . ?
C11 C12 1.41(3) . ?
C11 H11 0.9300 . ?
C12 C13 1.37(2) . ?
C12 C15 1.50(2) . ?
C13 C14 1.41(2) . ?
C13 H13 0.9300 . ?
C14 H14 0.9300 . ?
C15 H15A 0.9600 . ?
C15 H15B 0.9600 . ?
C15 H15C 0.9600 . ?
O7 H71 0.8542 . ?
O7 H72 0.8534 . ?

loop_
_geom_hbond_atom_site_label_D
_geom_hbond_atom_site_label_H
_geom_hbond_atom_site_label_A
_geom_hbond_distance_DH
_geom_hbond_distance_HA
_geom_hbond_distance_DA
_geom_hbond_angle_DHA
_geom_hbond_site_symmetry_A
N2 H2 O6 0.86 2.20 3.061(17) 174.9 1_445
N3 H3A O1 0.90 2.24 2.754(16) 116.1 .
N3 H3A O6 0.90 2.36 3.10(2) 140.0 1_545
O7 H71 O4 0.85 2.07 2.735(17) 134.3 2_735
O7 H72 O4 0.85 2.30 2.891(16) 126.8 1_445

loop_
_geom_torsion_atom_site_label_1
_geom_torsion_atom_site_label_2
_geom_torsion_atom_site_label_3
_geom_torsion_atom_site_label_4
_geom_torsion
_geom_torsion_site_symmetry_1
_geom_torsion_site_symmetry_2
_geom_torsion_site_symmetry_3
_geom_torsion_site_symmetry_4
_geom_torsion_publ_flag
O2 Cd1 N1 C1 -62.7(16) 1_545 . . . ?
O1 Cd1 N1 C1 -159.4(16) . . . . ?
O7 Cd1 N1 C1 11.4(16) . . . . ?
O3 Cd1 N1 C1 134.1(15) 2_745 . . . ?
O4 Cd1 N1 C1 91.4(16) 2_745 . . . ?
C8 Cd1 N1 C1 108.7(16) 2_745 . . . ?
O2 Cd1 N1 C3 123.7(16) 1_545 . . . ?
O1 Cd1 N1 C3 27.0(16) . . . . ?
O7 Cd1 N1 C3 -162.2(16) . . . . ?
O3 Cd1 N1 C3 -40(2) 2_745 . . . ?
O4 Cd1 N1 C3 -82.2(16) 2_745 . . . ?
C8 Cd1 N1 C3 -64.9(18) 2_745 . . . ?
C3 N1 C1 N2 2(2) . . . . ?
Cd1 N1 C1 N2 -173.2(13) . . . . ?
N1 C1 N2 C2 -1(2) . . . . ?
C1 N2 C2 C3 -1(2) . . . . ?
N2 C2 C3 N1 2(2) . . . . ?
C1 N1 C3 C2 -3(2) . . . . ?
Cd1 N1 C3 C2 172.3(14) . . . . ?
N1 Cd1 O1 C4 -87.6(10) . . . . ?
O2 Cd1 O1 C4 165.7(10) 1_545 . . . ?
O3 Cd1 O1 C4 69.1(10) 2_745 . . . ?
O4 Cd1 O1 C4 21.8(11) 2_745 . . . ?
C8 Cd1 O1 C4 45.1(10) 2_745 . . . ?
Cd1 O2 C4 O1 167.4(11) 1_565 . . . ?
Cd1 O2 C4 C5 -23(2) 1_565 . . . ?
Cd1 O1 C4 O2 21.3(17) . . . . ?
Cd1 O1 C4 C5 -148.1(10) . . . . ?
O2 C4 C5 N3 159.1(13) . . . . ?
O1 C4 C5 N3 -31.2(19) . . . . ?
O2 C4 C5 C6 -78.3(19) . . . . ?
O1 C4 C5 C6 91.4(17) . . . . ?
N3 C5 C6 S1 -59.0(17) . . . . ?
C4 C5 C6 S1 178.2(12) . . . . ?
C5 C6 S1 C7 -141.1(13) . . . . ?
C6 S1 C7 C8 -82.8(15) . . . . ?
S1 C7 C8 O3 86(2) . . . . ?
S1 C7 C8 O4 -94.2(17) . . . . ?
S1 C7 C8 Cd1 176(6) . . . 2_755 ?
O4 C8 O3 Cd1 -12.9(18) . . . 2_755 ?
C7 C8 O3 Cd1 166.8(14) . . . 2_755 ?
O3 C8 O4 Cd1 12.6(18) . . . 2_755 ?
C7 C8 O4 Cd1 -167.1(14) . . . 2_755 ?
C4 C5 N3 S2 -102.4(15) . . . . ?
C6 C5 N3 S2 135.4(12) . . . . ?
C5 N3 S2 O6 -48.2(13) . . . . ?
C5 N3 S2 O5 -176.3(11) . . . . ?
C5 N3 S2 C9 67.5(14) . . . . ?
O6 S2 C9 C10 31.0(16) . . . . ?
O5 S2 C9 C10 160.7(14) . . . . ?
N3 S2 C9 C10 -83.8(16) . . . . ?
O6 S2 C9 C14 -148.0(13) . . . . ?
O5 S2 C9 C14 -18.3(16) . . . . ?
N3 S2 C9 C14 97.2(15) . . . . ?
C14 C9 C10 C11 1(3) . . . . ?
S2 C9 C10 C11 -178.1(13) . . . . ?
C9 C10 C11 C12 -1(3) . . . . ?
C10 C11 C12 C13 0(3) . . . . ?
C10 C11 C12 C15 177.1(18) . . . . ?
C11 C12 C13 C14 1(3) . . . . ?
C15 C12 C13 C14 -176.1(17) . . . . ?
C10 C9 C14 C13 0(3) . . . . ?
S2 C9 C14 C13 179.3(13) . . . . ?
C12 C13 C14 C9 -1(3) . . . . ?
